data_4020094
loop_
_publ_author_name
'Shengming Ma'
'Bin Wu'
'Xuefeng Jiang'
'Shimin Zhao'

_journal_name_full 'Journal of Organic Chemistry'
_journal_page_first 2568
_journal_page_last 2575
_journal_paper_doi 10.1021/jo0480038
_journal_volume 70
_journal_year 2005
_chemical_absolute_configuration ad
_chemical_formula_sum 'C16 H17 Br O2'
_chemical_formula_weight 321.21
_space_group_IT_number 19
_symmetry_cell_setting orthorhombic
_symmetry_space_group_name_Hall 'P 2ac 2ab'
_symmetry_space_group_name_H-M 'P 21 21 21'
_atom_sites_solution_hydrogens geom
_atom_sites_solution_primary direct
_atom_sites_solution_secondary difmap
_cell_angle_alpha 90.00
_cell_angle_beta 90.00
_cell_angle_gamma 90.00
_cell_formula_units_Z 4
_cell_length_a 8.101(6)
_cell_length_b 9.767(7)
_cell_length_c 18.669(13)
_cell_measurement_reflns_used 2019
_cell_measurement_temperature 293(2)
_cell_measurement_theta_max 40.703
_cell_measurement_theta_min 4.363
_cell_volume 1477.3(18)
_diffrn_ambient_temperature 293(2)
_diffrn_detector_area_resol_mean ?
_diffrn_measurement_device_type 'CCD area detector'
_diffrn_measurement_method 'phi and omega scans'
_diffrn_radiation_monochromator graphite
_diffrn_radiation_source 'fine-focus sealed tube'
_diffrn_radiation_type MoK\a
_diffrn_radiation_wavelength 0.71073
_diffrn_reflns_av_R_equivalents 0.0779
_diffrn_reflns_av_sigmaI/netI 0.0834
_diffrn_reflns_limit_h_max 8
_diffrn_reflns_limit_h_min -10
_diffrn_reflns_limit_k_max 12
_diffrn_reflns_limit_k_min -12
_diffrn_reflns_limit_l_max 23
_diffrn_reflns_limit_l_min -22
_diffrn_reflns_number 8726
_diffrn_reflns_theta_max 27.00
_diffrn_reflns_theta_min 2.18
_diffrn_standards_decay_% ?
_diffrn_standards_interval_count ?
_diffrn_standards_interval_time ?
_diffrn_standards_number ?
_exptl_absorpt_coefficient_mu 2.778
_exptl_absorpt_correction_T_max 1.00000
_exptl_absorpt_correction_T_min 0.58248
_exptl_absorpt_correction_type empirical
_exptl_absorpt_process_details ?
_exptl_crystal_colour colorless
_exptl_crystal_density_diffrn 1.444
_exptl_crystal_density_meas ?
_exptl_crystal_density_method 'not measured'
_exptl_crystal_description ?
_exptl_crystal_F_000 656
_exptl_crystal_size_max 0.516
_exptl_crystal_size_mid 0.186
_exptl_crystal_size_min 0.167
_refine_ls_abs_structure_details 'Flack H D (1983), Acta Cryst. A39, 876-881'
_refine_ls_abs_structure_Flack 0.00(19)
_refine_ls_extinction_coef ?
_refine_ls_extinction_method none
_refine_ls_goodness_of_fit_ref 0.772
_refine_ls_hydrogen_treatment mixed
_refine_ls_matrix_type full
_refine_ls_number_parameters 173
_refine_ls_number_reflns 3200
_refine_ls_number_restraints 0
_refine_ls_restrained_S_all 0.772
_refine_ls_R_factor_all 0.0711
_refine_ls_R_factor_gt 0.0376
_refine_ls_shift/su_max 0.003
_refine_ls_shift/su_mean 0.001
_refine_ls_structure_factor_coef Fsqd
_refine_ls_weighting_details 'calc w=1/[\s^2^(Fo^2^)+(0.0208P)^2^+0.0000P] where P=(Fo^2^+2Fc^2^)/3'
_refine_ls_weighting_scheme calc
_refine_ls_wR_factor_gt 0.0663
_refine_ls_wR_factor_ref 0.0717
_reflns_number_gt 1781
_reflns_number_total 3200
_reflns_threshold_expression >2sigma(I)
_cod_database_code 4020094

loop_
_symmetry_equiv_pos_as_xyz
'x, y, z'
'-x+1/2, -y, z+1/2'
'-x, y+1/2, -z+1/2'
'x+1/2, -y+1/2, -z'

loop_
_atom_site_label
_atom_site_type_symbol
_atom_site_fract_x
_atom_site_fract_y
_atom_site_fract_z
_atom_site_U_iso_or_equiv
_atom_site_adp_type
_atom_site_occupancy
_atom_site_symmetry_multiplicity
_atom_site_calc_flag
_atom_site_refinement_flags
_atom_site_disorder_assembly
_atom_site_disorder_group
Br Br -0.05189(5) 0.67876(4) 0.99927(2) 0.08514(17) Uani 1 1 d . . .
O1 O -0.0107(4) 0.8722(3) 0.84938(17) 0.0984(11) Uani 1 1 d . . .
O2 O 0.1211(3) 0.7325(2) 0.76951(14) 0.0709(7) Uani 1 1 d . . .
C1 C 0.0370(4) 0.5687(3) 0.92491(15) 0.0496(8) Uani 1 1 d . . .
C2 C 0.0667(4) 0.6282(3) 0.86355(16) 0.0492(8) Uani 1 1 d . . .
C3 C 0.0466(6) 0.7659(4) 0.8321(2) 0.0664(10) Uani 1 1 d . . .
C4 C 0.1489(4) 0.5890(3) 0.79271(16) 0.0533(9) Uani 1 1 d . . .
H4 H 0.0790 0.5259 0.7654 0.064 Uiso 1 1 calc R . .
C5 C 0.3255(4) 0.5458(4) 0.78960(16) 0.0585(9) Uani 1 1 d . . .
H5 H 0.3278 0.4472 0.7993 0.070 Uiso 1 1 calc R . .
C6 C 0.3925(5) 0.5654(5) 0.71452(18) 0.0794(12) Uani 1 1 d . . .
H6A H 0.3816 0.6609 0.7010 0.095 Uiso 1 1 calc R . .
H6B H 0.3278 0.5112 0.6812 0.095 Uiso 1 1 calc R . .
C7 C 0.5746(5) 0.5230(5) 0.7092(2) 0.0906(13) Uani 1 1 d . . .
H7A H 0.5841 0.4252 0.7173 0.109 Uiso 1 1 calc R . .
H7B H 0.6151 0.5425 0.6614 0.109 Uiso 1 1 calc R . .
C8 C 0.6758(5) 0.5963(5) 0.7618(2) 0.0905(13) Uani 1 1 d . . .
H8A H 0.6732 0.6937 0.7516 0.109 Uiso 1 1 calc R . .
H8B H 0.7894 0.5656 0.7584 0.109 Uiso 1 1 calc R . .
C9 C 0.6127(5) 0.5714(5) 0.8364(2) 0.0857(13) Uani 1 1 d . . .
H9A H 0.6786 0.6236 0.8701 0.103 Uiso 1 1 calc R . .
H9B H 0.6252 0.4751 0.8480 0.103 Uiso 1 1 calc R . .
C10 C 0.4319(5) 0.6118(4) 0.84427(18) 0.0689(11) Uani 1 1 d . . .
H10A H 0.3936 0.5860 0.8916 0.083 Uiso 1 1 calc R . .
H10B H 0.4221 0.7105 0.8400 0.083 Uiso 1 1 calc R . .
C11 C 0.0634(4) 0.4252(3) 0.94207(16) 0.0519(8) Uani 1 1 d . . .
C12 C 0.0336(4) 0.3284(4) 0.88968(16) 0.0613(9) Uani 1 1 d . . .
H12 H -0.0037 0.3556 0.8448 0.074 Uiso 1 1 calc R . .
C13 C 0.0592(5) 0.1920(4) 0.90390(19) 0.0772(11) Uani 1 1 d . . .
H13 H 0.0411 0.1269 0.8684 0.093 Uiso 1 1 calc R . .
C14 C 0.1113(6) 0.1521(4) 0.9702(3) 0.0938(14) Uani 1 1 d . . .
H14 H 0.1243 0.0596 0.9805 0.113 Uiso 1 1 calc R . .
C15 C 0.1443(6) 0.2476(5) 1.0214(2) 0.1008(16) Uani 1 1 d . . .
H15 H 0.1866 0.2203 1.0655 0.121 Uiso 1 1 calc R . .
C16 C 0.1154(5) 0.3841(4) 1.0086(2) 0.0817(11) Uani 1 1 d . . .
H16 H 0.1311 0.4483 1.0448 0.098 Uiso 1 1 calc R . .

loop_
_atom_site_aniso_label
_atom_site_aniso_U_11
_atom_site_aniso_U_22
_atom_site_aniso_U_33
_atom_site_aniso_U_23
_atom_site_aniso_U_13
_atom_site_aniso_U_12
Br 0.1066(3) 0.0746(2) 0.0742(2) -0.0268(2) 0.0196(3) 0.0044(2)
O1 0.115(3) 0.0498(16) 0.130(2) 0.0081(17) -0.0026(19) 0.018(2)
O2 0.0768(17) 0.0664(16) 0.0697(16) 0.0236(13) -0.0068(14) -0.0025(13)
C1 0.0477(19) 0.0520(19) 0.0492(19) -0.0117(15) -0.0002(17) -0.0040(18)
C2 0.049(2) 0.0438(17) 0.055(2) -0.0008(14) -0.0022(17) -0.0006(17)
C3 0.066(3) 0.055(3) 0.078(3) 0.007(2) -0.005(2) -0.008(2)
C4 0.058(2) 0.051(2) 0.050(2) 0.0068(15) -0.0045(17) -0.0078(18)
C5 0.063(2) 0.066(2) 0.047(2) -0.0083(16) 0.0023(18) -0.009(2)
C6 0.061(3) 0.132(4) 0.046(2) -0.010(2) 0.0018(18) -0.018(2)
C7 0.089(3) 0.109(4) 0.074(3) -0.016(2) 0.027(2) -0.013(3)
C8 0.058(3) 0.121(4) 0.092(3) -0.010(3) 0.002(2) 0.000(3)
C9 0.068(3) 0.113(4) 0.076(3) 0.006(3) -0.012(2) 0.002(3)
C10 0.068(3) 0.079(3) 0.060(2) -0.0071(19) -0.005(2) -0.004(2)
C11 0.057(2) 0.057(2) 0.0415(17) 0.0024(15) 0.0104(18) -0.0016(19)
C12 0.082(2) 0.056(2) 0.0465(18) 0.0000(16) -0.0015(17) -0.002(2)
C13 0.108(3) 0.055(2) 0.069(2) -0.0004(19) 0.007(2) 0.005(3)
C14 0.117(4) 0.059(3) 0.105(4) 0.018(2) 0.007(3) 0.018(3)
C15 0.132(4) 0.102(4) 0.068(3) 0.026(3) -0.020(3) 0.015(3)
C16 0.105(3) 0.083(3) 0.058(3) 0.006(2) -0.026(2) -0.004(2)
